data_2224064
loop_
_publ_author_name
'Chen, Li-Zhuang'

_publ_section_title
;
 4-Carbamoylpyridinium perchlorate
;
_journal_coeditor_code XU2591
_journal_issue 11
_journal_name_full 'Acta Crystallographica Section E'
_journal_page_first o2626
_journal_paper_doi 10.1107/S1600536809039026
_journal_volume 65
_journal_year 2009
_chemical_formula_iupac 'C6 H7 N2 O +, Cl O4 -'
_chemical_formula_moiety 'C6 H7 N2 O +, Cl O4 -'
_chemical_formula_sum 'C6 H7 Cl N2 O5'
_chemical_formula_weight 222.59
_chemical_name_systematic
;
4-Carbamoylpyridinium perchlorate
;
_space_group_IT_number 14
_symmetry_cell_setting monoclinic
_symmetry_space_group_name_Hall '-P 2ybc'
_symmetry_space_group_name_H-M 'P 1 21/c 1'
_atom_sites_solution_hydrogens geom
_atom_sites_solution_primary direct
_atom_sites_solution_secondary difmap
_audit_creation_method SHELXL-97
_cell_angle_alpha 90.00
_cell_angle_beta 99.37(3)
_cell_angle_gamma 90.00
_cell_formula_units_Z 4
_cell_length_a 10.935(2)
_cell_length_b 10.082(2)
_cell_length_c 8.2021(16)
_cell_measurement_reflns_used 1421
_cell_measurement_temperature 293(2)
_cell_measurement_theta_max 27.47
_cell_measurement_theta_min 3.23
_cell_volume 892.2(3)
_computing_cell_refinement 'CrystalClear (Rigaku, 2005)'
_computing_data_collection 'CrystalClear (Rigaku, 2005)'
_computing_data_reduction 'CrystalClear (Rigaku, 2005)'
_computing_molecular_graphics 'ORTEP-3 for Windows (Farrugia, 1997)'
_computing_publication_material 'WinGX (Farrugia, 1999)'
_computing_structure_refinement 'SHELXL97 (Sheldrick, 2008)'
_computing_structure_solution 'SHELXS97 (Sheldrick, 2008)'
_diffrn_ambient_temperature 293(2)
_diffrn_detector_area_resol_mean 13.6612
_diffrn_measured_fraction_theta_full 0.996
_diffrn_measured_fraction_theta_max 0.996
_diffrn_measurement_device_type 'Rigaku SCXmini'
_diffrn_measurement_method \w
_diffrn_radiation_monochromator graphite
_diffrn_radiation_source 'fine-focus sealed tube'
_diffrn_radiation_type MoK\a
_diffrn_radiation_wavelength 0.71073
_diffrn_reflns_av_R_equivalents 0.0743
_diffrn_reflns_av_sigmaI/netI 0.0567
_diffrn_reflns_limit_h_max 14
_diffrn_reflns_limit_h_min -14
_diffrn_reflns_limit_k_max 13
_diffrn_reflns_limit_k_min -13
_diffrn_reflns_limit_l_max 10
_diffrn_reflns_limit_l_min -10
_diffrn_reflns_number 8863
_diffrn_reflns_theta_full 27.47
_diffrn_reflns_theta_max 27.47
_diffrn_reflns_theta_min 3.23
_diffrn_standards_number 0
_exptl_absorpt_coefficient_mu 0.427
_exptl_absorpt_correction_T_max 0.90
_exptl_absorpt_correction_T_min 0.87
_exptl_absorpt_correction_type multi-scan
_exptl_absorpt_process_details '(CrystalClear; Rigaku, 2005)'
_exptl_crystal_colour colorless
_exptl_crystal_density_diffrn 1.657
_exptl_crystal_density_method 'not measured'
_exptl_crystal_description block
_exptl_crystal_F_000 456
_exptl_crystal_size_max 0.30
_exptl_crystal_size_mid 0.25
_exptl_crystal_size_min 0.22
_refine_diff_density_max 0.419
_refine_diff_density_min -0.422
_refine_ls_extinction_method none
_refine_ls_goodness_of_fit_ref 1.042
_refine_ls_hydrogen_treatment constr
_refine_ls_matrix_type full
_refine_ls_number_parameters 127
_refine_ls_number_reflns 2033
_refine_ls_number_restraints 0
_refine_ls_restrained_S_all 1.042
_refine_ls_R_factor_all 0.0898
_refine_ls_R_factor_gt 0.0643
_refine_ls_shift/su_max 0.000
_refine_ls_shift/su_mean 0.000
_refine_ls_structure_factor_coef Fsqd
_refine_ls_weighting_details 'calc w=1/[\s^2^(Fo^2^)+(0.0844P)^2^+0.3072P] where P=(Fo^2^+2Fc^2^)/3'
_refine_ls_weighting_scheme calc
_refine_ls_wR_factor_gt 0.1580
_refine_ls_wR_factor_ref 0.1760
_reflns_number_gt 1421
_reflns_number_total 2033
_reflns_threshold_expression I>2\s(I)
_cod_data_source_file xu2591.cif
_cod_data_source_block I
_cod_original_sg_symbol_H-M 'P 21/c'
_cod_database_code 2224064
_cod_database_fobs_code 2224064

loop_
_symmetry_equiv_pos_as_xyz
'x, y, z'
'-x, y+1/2, -z+1/2'
'-x, -y, -z'
'x, -y-1/2, z-1/2'

loop_
_atom_site_type_symbol
_atom_site_label
_atom_site_fract_x
_atom_site_fract_y
_atom_site_fract_z
_atom_site_U_iso_or_equiv
_atom_site_adp_type
_atom_site_calc_flag
_atom_site_refinement_flags
_atom_site_occupancy
_atom_site_disorder_assembly
_atom_site_disorder_group
Cl Cl1 0.35049(7) 0.39747(7) 0.09900(9) 0.0473(3) Uani d . 1 . .
O O5 0.0368(2) 0.8048(2) 0.2309(3) 0.0650(7) Uani d . 1 . .
N N2 -0.0251(3) 0.5945(3) 0.1873(4) 0.0698(10) Uani d . 1 . .
H H2A -0.0862 0.6169 0.1127 0.084 Uiso calc R 1 . .
H H2B -0.0128 0.5123 0.2130 0.084 Uiso calc R 1 . .
C C6 0.0493(3) 0.6856(3) 0.2619(4) 0.0463(7) Uani d . 1 . .
C C4 0.2469(3) 0.7332(3) 0.4470(4) 0.0479(8) Uani d . 1 . .
H H4A 0.2386 0.8205 0.4104 0.057 Uiso calc R 1 . .
N N1 0.3573(2) 0.5717(3) 0.6122(3) 0.0541(8) Uani d . 1 . .
H H1A 0.4218 0.5492 0.6813 0.065 Uiso calc R 1 . .
C C3 0.1569(2) 0.6406(3) 0.3883(3) 0.0399(7) Uani d . 1 . .
O O4 0.4364(2) 0.2906(2) 0.1204(3) 0.0707(8) Uani d . 1 . .
O O3 0.3944(2) 0.4992(2) 0.2176(3) 0.0653(7) Uani d . 1 . .
C C2 0.1692(3) 0.5117(3) 0.4485(4) 0.0457(8) Uani d . 1 . .
H H2C 0.1096 0.4479 0.4117 0.055 Uiso calc R 1 . .
C C5 0.3479(3) 0.6961(4) 0.5590(4) 0.0549(9) Uani d . 1 . .
H H5A 0.4094 0.7575 0.5973 0.066 Uiso calc R 1 . .
O O2 0.3407(3) 0.4505(3) -0.0636(3) 0.0843(9) Uani d . 1 . .
O O1 0.2315(2) 0.3517(3) 0.1231(4) 0.0759(8) Uani d . 1 . .
C C1 0.2713(3) 0.4798(3) 0.5636(4) 0.0536(9) Uani d . 1 . .
H H1B 0.2803 0.3945 0.6072 0.064 Uiso calc R 1 . .

loop_
_atom_site_aniso_label
_atom_site_aniso_U_11
_atom_site_aniso_U_22
_atom_site_aniso_U_33
_atom_site_aniso_U_12
_atom_site_aniso_U_13
_atom_site_aniso_U_23
Cl1 0.0405(5) 0.0430(5) 0.0519(5) 0.0012(3) -0.0116(3) 0.0000(3)
O5 0.0581(15) 0.0403(14) 0.0867(19) 0.0094(11) -0.0176(12) 0.0095(12)
N2 0.0575(19) 0.0488(18) 0.087(2) -0.0020(13) -0.0377(17) 0.0116(15)
C6 0.0397(17) 0.0405(18) 0.0548(19) 0.0032(13) -0.0039(13) 0.0050(14)
C4 0.0466(18) 0.0361(16) 0.057(2) -0.0056(13) -0.0036(14) 0.0033(13)
N1 0.0460(16) 0.0565(18) 0.0509(17) 0.0061(12) -0.0187(13) -0.0010(12)
C3 0.0346(16) 0.0371(15) 0.0448(17) 0.0021(11) -0.0030(12) -0.0012(12)
O4 0.0550(15) 0.0510(15) 0.097(2) 0.0147(11) -0.0145(14) -0.0040(13)
O3 0.0595(16) 0.0570(15) 0.0721(17) -0.0015(11) -0.0110(12) -0.0208(12)
C2 0.0469(18) 0.0319(15) 0.0520(19) -0.0018(12) -0.0109(14) -0.0034(12)
C5 0.0438(19) 0.055(2) 0.060(2) -0.0120(15) -0.0079(15) -0.0007(16)
O2 0.106(2) 0.087(2) 0.0518(17) -0.0028(17) -0.0107(15) 0.0126(14)
O1 0.0434(15) 0.0839(19) 0.096(2) -0.0120(13) -0.0021(13) -0.0088(16)
C1 0.060(2) 0.0381(17) 0.055(2) 0.0063(15) -0.0145(16) -0.0002(14)

loop_
_atom_type_symbol
_atom_type_description
_atom_type_scat_dispersion_real
_atom_type_scat_dispersion_imag
_atom_type_scat_source
C C 0.0033 0.0016 'International Tables Vol C Tables 4.2.6.8 and 6.1.1.4'
H H 0.0000 0.0000 'International Tables Vol C Tables 4.2.6.8 and 6.1.1.4'
N N 0.0061 0.0033 'International Tables Vol C Tables 4.2.6.8 and 6.1.1.4'
O O 0.0106 0.0060 'International Tables Vol C Tables 4.2.6.8 and 6.1.1.4'
Cl Cl 0.1484 0.1585 'International Tables Vol C Tables 4.2.6.8 and 6.1.1.4'

loop_
_geom_angle_atom_site_label_1
_geom_angle_atom_site_label_2
_geom_angle_atom_site_label_3
_geom_angle_site_symmetry_1
_geom_angle_site_symmetry_3
_geom_angle
_geom_angle_publ_flag
O4 Cl1 O2 . . 110.33(19) ?
O4 Cl1 O1 . . 109.76(17) ?
O2 Cl1 O1 . . 108.68(18) ?
O4 Cl1 O3 . . 108.36(15) ?
O2 Cl1 O3 . . 109.30(18) ?
O1 Cl1 O3 . . 110.41(17) ?
C6 N2 H2A . . 120.0 ?
C6 N2 H2B . . 120.0 ?
H2A N2 H2B . . 120.0 ?
O5 C6 N2 . . 123.2(3) ?
O5 C6 C3 . . 118.9(3) ?
N2 C6 C3 . . 117.8(3) ?
C5 C4 C3 . . 120.0(3) ?
C5 C4 H4A . . 120.0 ?
C3 C4 H4A . . 120.0 ?
C5 N1 C1 . . 123.0(3) ?
C5 N1 H1A . . 118.5 ?
C1 N1 H1A . . 118.5 ?
C4 C3 C2 . . 119.0(3) ?
C4 C3 C6 . . 117.9(3) ?
C2 C3 C6 . . 123.1(3) ?
C1 C2 C3 . . 118.9(3) ?
C1 C2 H2C . . 120.6 ?
C3 C2 H2C . . 120.6 ?
N1 C5 C4 . . 119.3(3) ?
N1 C5 H5A . . 120.3 ?
C4 C5 H5A . . 120.3 ?
N1 C1 C2 . . 119.7(3) ?
N1 C1 H1B . . 120.1 ?
C2 C1 H1B . . 120.1 ?

loop_
_geom_bond_atom_site_label_1
_geom_bond_atom_site_label_2
_geom_bond_site_symmetry_2
_geom_bond_distance
_geom_bond_publ_flag
Cl1 O4 . 1.421(2) ?
Cl1 O2 . 1.424(3) ?
Cl1 O1 . 1.425(3) ?
Cl1 O3 . 1.441(2) ?
O5 C6 . 1.231(3) ?
N2 C6 . 1.310(4) ?
N2 H2A . 0.8600 ?
N2 H2B . 0.8600 ?
C6 C3 . 1.507(4) ?
C4 C5 . 1.369(5) ?
C4 C3 . 1.385(4) ?
C4 H4A . 0.9300 ?
N1 C5 . 1.327(4) ?
N1 C1 . 1.334(4) ?
N1 H1A . 0.8600 ?
C3 C2 . 1.389(4) ?
C2 C1 . 1.377(4) ?
C2 H2C . 0.9300 ?
C5 H5A . 0.9300 ?
C1 H1B . 0.9300 ?

loop_
_geom_hbond_atom_site_label_D
_geom_hbond_atom_site_label_H
_geom_hbond_atom_site_label_A
_geom_hbond_site_symmetry_A
_geom_hbond_distance_DH
_geom_hbond_distance_HA
_geom_hbond_distance_DA
_geom_hbond_angle_DHA
N1 H1A O3 3_666 0.86 2.10 2.932(4) 161.7
N2 H2A O1 3_565 0.86 2.32 3.162(4) 168.1
N2 H2B O5 2_545 0.86 2.17 3.004(4) 164.2

loop_
_geom_torsion_atom_site_label_1
_geom_torsion_atom_site_label_2
_geom_torsion_atom_site_label_3
_geom_torsion_atom_site_label_4
_geom_torsion_site_symmetry_1
_geom_torsion_site_symmetry_2
_geom_torsion_site_symmetry_3
_geom_torsion_site_symmetry_4
_geom_torsion
_geom_torsion_publ_flag
C5 C4 C3 C2 . . . . 1.9(5) ?
C5 C4 C3 C6 . . . . -178.4(3) ?
O5 C6 C3 C4 . . . . -9.0(5) ?
N2 C6 C3 C4 . . . . 169.5(3) ?
O5 C6 C3 C2 . . . . 170.7(3) ?
N2 C6 C3 C2 . . . . -10.9(5) ?
C4 C3 C2 C1 . . . . -0.6(5) ?
C6 C3 C2 C1 . . . . 179.7(3) ?
C1 N1 C5 C4 . . . . -1.0(5) ?
C3 C4 C5 N1 . . . . -1.2(5) ?
C5 N1 C1 C2 . . . . 2.4(5) ?
C3 C2 C1 N1 . . . . -1.5(5) ?

loop_
_cod_related_entry_id
_cod_related_entry_database
_cod_related_entry_code
1 ChemSpider 30655934
